data_7025785
loop_
_publ_author_name
'Copolovici, Dana'
'Bojan, Vilma R.'
'Ra\,t, Ciprian I'
'Silvestru, Anca'
'Breunig, Hans J.'
'Silvestru, Cristian'

_publ_section_title
;
 New chiral organoantimony(III) compounds containing intramolecular N
 --&gt; Sb interactions--solution behaviour and solid state structures.
;
_journal_issue 28
_journal_name_full 'Dalton transactions (Cambridge, England : 2003)'
_journal_page_first 6410
_journal_page_last 6418
_journal_paper_doi 10.1039/c003318a
_journal_volume 39
_journal_year 2010
_chemical_formula_moiety 'C15 H17 Br N Sb'
_chemical_formula_sum 'C15 H17 Br N Sb'
_chemical_formula_weight 412.96
_chemical_name_systematic
;
?
;
_space_group_IT_number 15
_symmetry_cell_setting monoclinic
_symmetry_space_group_name_Hall '-C 2yc'
_symmetry_space_group_name_H-M 'C 1 2/c 1'
_atom_sites_solution_hydrogens geom
_atom_sites_solution_primary direct
_atom_sites_solution_secondary difmap
_audit_creation_method SHELXL-97
_cell_angle_alpha 90.00
_cell_angle_beta 103.2590(10)
_cell_angle_gamma 90.00
_cell_formula_units_Z 8
_cell_length_a 25.7685(17)
_cell_length_b 7.9478(5)
_cell_length_c 15.3568(10)
_cell_measurement_reflns_used 4820
_cell_measurement_temperature 297(2)
_cell_measurement_theta_max 27.57
_cell_measurement_theta_min 2.69
_cell_volume 3061.3(3)
_computing_cell_refinement 'Bruker SMART'
_computing_data_collection 'Bruker SMART'
_computing_data_reduction 'Bruker SAINT'
_computing_molecular_graphics 'Bruker SHELXTL'
_computing_publication_material 'Bruker SHELXTL'
_computing_structure_refinement 'Bruker SHELXTL'
_computing_structure_solution 'Bruker SHELXTL'
_diffrn_ambient_temperature 297(2)
_diffrn_measured_fraction_theta_full 0.996
_diffrn_measured_fraction_theta_max 0.996
_diffrn_measurement_device_type 'CCD area detector'
_diffrn_measurement_method 'phi and omega scans'
_diffrn_radiation_monochromator graphite
_diffrn_radiation_source 'fine-focus sealed tube'
_diffrn_radiation_type MoK\a
_diffrn_radiation_wavelength 0.71073
_diffrn_reflns_av_R_equivalents 0.0303
_diffrn_reflns_av_sigmaI/netI 0.0273
_diffrn_reflns_limit_h_max 32
_diffrn_reflns_limit_h_min -32
_diffrn_reflns_limit_k_max 9
_diffrn_reflns_limit_k_min -9
_diffrn_reflns_limit_l_max 19
_diffrn_reflns_limit_l_min -19
_diffrn_reflns_number 11854
_diffrn_reflns_theta_full 26.37
_diffrn_reflns_theta_max 26.37
_diffrn_reflns_theta_min 2.69
_exptl_absorpt_coefficient_mu 4.396
_exptl_absorpt_correction_T_max 0.338
_exptl_absorpt_correction_T_min 0.259
_exptl_absorpt_correction_type multi-scan
_exptl_absorpt_process_details 'Bruker, 2001.'
_exptl_crystal_colour colourless
_exptl_crystal_density_diffrn 1.792
_exptl_crystal_density_method 'not measured'
_exptl_crystal_description block
_exptl_crystal_F_000 1600
_exptl_crystal_size_max 0.35
_exptl_crystal_size_mid 0.27
_exptl_crystal_size_min 0.25
_refine_diff_density_max 0.739
_refine_diff_density_min -0.905
_refine_diff_density_rms 0.101
_refine_ls_extinction_method none
_refine_ls_goodness_of_fit_ref 1.176
_refine_ls_hydrogen_treatment constr
_refine_ls_matrix_type full
_refine_ls_number_parameters 165
_refine_ls_number_reflns 3115
_refine_ls_number_restraints 0
_refine_ls_restrained_S_all 1.176
_refine_ls_R_factor_all 0.0451
_refine_ls_R_factor_gt 0.0395
_refine_ls_shift/su_max 0.001
_refine_ls_shift/su_mean 0.000
_refine_ls_structure_factor_coef Fsqd
_refine_ls_weighting_details 'calc w=1/[\s^2^(Fo^2^)+(0.0333P)^2^+11.3626P] where P=(Fo^2^+2Fc^2^)/3'
_refine_ls_weighting_scheme calc
_refine_ls_wR_factor_gt 0.0886
_refine_ls_wR_factor_ref 0.0912
_reflns_number_gt 2809
_reflns_number_total 3115
_reflns_threshold_expression >2sigma(I)
_cod_data_source_file c003318a.txt
_cod_data_source_block 351rich
_cod_depositor_comments
;
The following automatic conversions were performed:

'_symmetry_cell_setting' value 'Monoclinic' changed to 'monoclinic'
according to /home/saulius/struct/CIF-dictionaries/cif_core.dic
dictionary named 'cif_core.dic' version 2.4.2 from 2011-04-26.

Automatic conversion script
Id: cif_fix_values 1891 2012-01-12 08:04:46Z andrius 
;
_cod_original_sg_symbol_Hall '-C 2yc '
_cod_original_sg_symbol_H-M 'C2/c '
_cod_database_code 7025785

loop_
_symmetry_equiv_pos_as_xyz
'x, y, z'
'-x, y, -z+1/2'
'x+1/2, y+1/2, z'
'-x+1/2, y+1/2, -z+1/2'
'-x, -y, -z'
'x, -y, z-1/2'
'-x+1/2, -y+1/2, -z'
'x+1/2, -y+1/2, z-1/2'

loop_
_atom_site_label
_atom_site_type_symbol
_atom_site_fract_x
_atom_site_fract_y
_atom_site_fract_z
_atom_site_U_iso_or_equiv
_atom_site_adp_type
_atom_site_occupancy
_atom_site_symmetry_multiplicity
_atom_site_calc_flag
_atom_site_refinement_flags
Br1 Br 0.38206(3) 0.22998(8) 0.35457(4) 0.06578(19) Uani 1 1 d .
C1 C 0.33882(17) 0.6243(5) 0.4205(3) 0.0355(9) Uani 1 1 d .
C2 C 0.3316(2) 0.7660(7) 0.4680(4) 0.0523(13) Uani 1 1 d .
C3 C 0.2873(2) 0.8681(8) 0.4378(4) 0.0669(16) Uani 1 1 d .
H3 H 0.2835 0.9667 0.4684 0.080 Uiso 1 1 calc R
C4 C 0.2493(2) 0.8245(8) 0.3635(4) 0.0560(14) Uani 1 1 d .
H4 H 0.2197 0.8930 0.3434 0.067 Uiso 1 1 calc R
C5 C 0.2552(2) 0.6789(8) 0.3187(4) 0.0581(14) Uani 1 1 d .
H5 H 0.2289 0.6466 0.2693 0.070 Uiso 1 1 calc R
C6 C 0.29986(19) 0.5804(7) 0.3469(3) 0.0490(12) Uani 1 1 d .
H6 H 0.3037 0.4827 0.3156 0.059 Uiso 1 1 calc R
C7 C 0.3696(2) 0.8015(8) 0.5584(4) 0.0665(16) Uani 1 1 d .
H7A H 0.3698 0.9211 0.5711 0.080 Uiso 1 1 calc R
H7B H 0.3574 0.7427 0.6053 0.080 Uiso 1 1 calc R
C8 C 0.4483(3) 0.8648(8) 0.5064(5) 0.0775(19) Uani 1 1 d .
H8A H 0.4240 0.8905 0.4506 0.116 Uiso 1 1 calc R
H8B H 0.4800 0.8147 0.4950 0.116 Uiso 1 1 calc R
H8C H 0.4574 0.9664 0.5402 0.116 Uiso 1 1 calc R
C9 C 0.4568(3) 0.7312(9) 0.6476(4) 0.0761(19) Uani 1 1 d .
H9A H 0.4600 0.8387 0.6768 0.114 Uiso 1 1 calc R
H9B H 0.4915 0.6924 0.6439 0.114 Uiso 1 1 calc R
H9C H 0.4412 0.6520 0.6813 0.114 Uiso 1 1 calc R
C10 C 0.39126(19) 0.3579(6) 0.5730(3) 0.0402(10) Uani 1 1 d .
C11 C 0.3384(2) 0.3232(6) 0.5726(4) 0.0502(12) Uani 1 1 d .
H11 H 0.3115 0.3599 0.5251 0.060 Uiso 1 1 calc R
C12 C 0.3252(3) 0.2351(7) 0.6416(4) 0.0666(16) Uani 1 1 d .
H12 H 0.2896 0.2146 0.6411 0.080 Uiso 1 1 calc R
C13 C 0.3644(3) 0.1778(7) 0.7109(4) 0.0711(18) Uani 1 1 d .
H13 H 0.3554 0.1178 0.7572 0.085 Uiso 1 1 calc R
C14 C 0.4163(3) 0.2074(8) 0.7126(4) 0.0714(19) Uani 1 1 d .
H14 H 0.4427 0.1673 0.7599 0.086 Uiso 1 1 calc R
C15 C 0.4304(2) 0.2984(7) 0.6435(3) 0.0570(14) Uani 1 1 d .
H15 H 0.4661 0.3189 0.6450 0.068 Uiso 1 1 calc R
N1 N 0.42294(15) 0.7469(5) 0.5574(3) 0.0410(9) Uani 1 1 d .
Sb1 Sb 0.413037(11) 0.49262(4) 0.465604(19) 0.03682(11) Uani 1 1 d .

loop_
_atom_site_aniso_label
_atom_site_aniso_U_11
_atom_site_aniso_U_22
_atom_site_aniso_U_33
_atom_site_aniso_U_23
_atom_site_aniso_U_13
_atom_site_aniso_U_12
Br1 0.0721(4) 0.0565(3) 0.0620(4) -0.0229(3) 0.0015(3) 0.0055(3)
C1 0.033(2) 0.038(2) 0.034(2) 0.0065(18) 0.0055(18) 0.0044(18)
C2 0.043(3) 0.051(3) 0.057(3) -0.006(2) -0.001(2) 0.012(2)
C3 0.055(3) 0.060(4) 0.083(4) -0.006(3) 0.010(3) 0.020(3)
C4 0.041(3) 0.065(4) 0.060(3) 0.023(3) 0.009(2) 0.015(3)
C5 0.040(3) 0.074(4) 0.051(3) 0.014(3) -0.008(2) 0.000(3)
C6 0.044(3) 0.052(3) 0.046(3) -0.001(2) 0.001(2) -0.002(2)
C7 0.060(3) 0.065(4) 0.075(4) -0.019(3) 0.016(3) 0.008(3)
C8 0.084(5) 0.057(4) 0.096(5) 0.001(3) 0.031(4) -0.016(3)
C9 0.076(4) 0.078(4) 0.063(4) -0.022(3) -0.008(3) 0.005(3)
C10 0.050(3) 0.032(2) 0.038(2) -0.0018(18) 0.008(2) 0.006(2)
C11 0.056(3) 0.041(3) 0.055(3) 0.005(2) 0.015(2) 0.004(2)
C12 0.084(4) 0.054(3) 0.073(4) 0.006(3) 0.041(4) -0.002(3)
C13 0.121(6) 0.045(3) 0.056(4) 0.005(3) 0.037(4) 0.002(4)
C14 0.111(6) 0.057(4) 0.038(3) 0.008(2) 0.000(3) 0.013(4)
C15 0.064(3) 0.055(3) 0.045(3) 0.002(2) -0.001(2) 0.009(3)
N1 0.036(2) 0.040(2) 0.043(2) -0.0044(17) 0.0025(16) -0.0023(17)
Sb1 0.03159(17) 0.04054(18) 0.03750(18) -0.00282(12) 0.00622(12) 0.00298(12)

loop_
_atom_type_symbol
_atom_type_description
_atom_type_scat_dispersion_real
_atom_type_scat_dispersion_imag
_atom_type_scat_source
C C 0.0033 0.0016 'International Tables Vol C Tables 4.2.6.8 and 6.1.1.4'
H H 0.0000 0.0000 'International Tables Vol C Tables 4.2.6.8 and 6.1.1.4'
N N 0.0061 0.0033 'International Tables Vol C Tables 4.2.6.8 and 6.1.1.4'
Br Br -0.2901 2.4595 'International Tables Vol C Tables 4.2.6.8 and 6.1.1.4'
Sb Sb -0.5866 1.5461 'International Tables Vol C Tables 4.2.6.8 and 6.1.1.4'

loop_
_geom_angle_atom_site_label_1
_geom_angle_atom_site_label_2
_geom_angle_atom_site_label_3
_geom_angle
C6 C1 C2 118.7(4)
C6 C1 Sb1 124.7(4)
C2 C1 Sb1 116.5(3)
C1 C2 C3 120.1(5)
C1 C2 C7 119.6(4)
C3 C2 C7 120.1(5)
C4 C3 C2 120.4(6)
C4 C3 H3 119.8
C2 C3 H3 119.8
C3 C4 C5 119.5(5)
C3 C4 H4 120.3
C5 C4 H4 120.3
C4 C5 C6 120.2(5)
C4 C5 H5 119.9
C6 C5 H5 119.9
C1 C6 C5 121.0(5)
C1 C6 H6 119.5
C5 C6 H6 119.5
N1 C7 C2 110.3(4)
N1 C7 H7A 109.6
C2 C7 H7A 109.6
N1 C7 H7B 109.6
C2 C7 H7B 109.6
H7A C7 H7B 108.1
N1 C8 H8A 109.5
N1 C8 H8B 109.5
H8A C8 H8B 109.5
N1 C8 H8C 109.5
H8A C8 H8C 109.5
H8B C8 H8C 109.5
N1 C9 H9A 109.5
N1 C9 H9B 109.5
H9A C9 H9B 109.5
N1 C9 H9C 109.5
H9A C9 H9C 109.5
H9B C9 H9C 109.5
C15 C10 C11 118.3(5)
C15 C10 Sb1 120.0(4)
C11 C10 Sb1 121.7(3)
C12 C11 C10 120.8(5)
C12 C11 H11 119.6
C10 C11 H11 119.6
C13 C12 C11 120.0(6)
C13 C12 H12 120.0
C11 C12 H12 120.0
C14 C13 C12 120.6(6)
C14 C13 H13 119.7
C12 C13 H13 119.7
C13 C14 C15 120.1(6)
C13 C14 H14 119.9
C15 C14 H14 119.9
C10 C15 C14 120.1(6)
C10 C15 H15 119.9
C14 C15 H15 119.9
C7 N1 C9 112.2(5)
C7 N1 C8 110.8(5)
C9 N1 C8 108.5(5)
C7 N1 Sb1 106.3(3)
C9 N1 Sb1 115.8(3)
C8 N1 Sb1 102.8(3)
C10 Sb1 C1 96.90(17)
C10 Sb1 N1 88.88(15)
C1 Sb1 N1 75.57(15)
C10 Sb1 Br1 90.46(12)
C1 Sb1 Br1 93.47(12)
N1 Sb1 Br1 168.85(9)

loop_
_geom_bond_atom_site_label_1
_geom_bond_atom_site_label_2
_geom_bond_distance
Br1 Sb1 2.6977(6)
C1 C6 1.374(6)
C1 C2 1.378(7)
C1 Sb1 2.150(4)
C2 C3 1.390(7)
C2 C7 1.531(8)
C3 C4 1.367(8)
C3 H3 0.9300
C4 C5 1.372(8)
C4 H4 0.9300
C5 C6 1.377(7)
C5 H5 0.9300
C6 H6 0.9300
C7 N1 1.444(7)
C7 H7A 0.9700
C7 H7B 0.9700
C8 N1 1.467(7)
C8 H8A 0.9600
C8 H8B 0.9600
C8 H8C 0.9600
C9 N1 1.464(7)
C9 H9A 0.9600
C9 H9B 0.9600
C9 H9C 0.9600
C10 C15 1.383(7)
C10 C11 1.390(7)
C10 Sb1 2.146(5)
C11 C12 1.376(7)
C11 H11 0.9300
C12 C13 1.367(9)
C12 H12 0.9300
C13 C14 1.352(9)
C13 H13 0.9300
C14 C15 1.399(8)
C14 H14 0.9300
C15 H15 0.9300
N1 Sb1 2.444(4)

loop_
_geom_torsion_atom_site_label_1
_geom_torsion_atom_site_label_2
_geom_torsion_atom_site_label_3
_geom_torsion_atom_site_label_4
_geom_torsion
C6 C1 C2 C3 -4.4(8)
Sb1 C1 C2 C3 173.3(5)
C6 C1 C2 C7 170.0(5)
Sb1 C1 C2 C7 -12.4(7)
C1 C2 C3 C4 3.3(9)
C7 C2 C3 C4 -171.1(6)
C2 C3 C4 C5 0.0(9)
C3 C4 C5 C6 -2.1(9)
C2 C1 C6 C5 2.4(8)
Sb1 C1 C6 C5 -175.1(4)
C4 C5 C6 C1 0.9(8)
C1 C2 C7 N1 35.0(7)
C3 C2 C7 N1 -150.7(6)
C15 C10 C11 C12 1.4(7)
Sb1 C10 C11 C12 179.3(4)
C10 C11 C12 C13 -1.3(9)
C11 C12 C13 C14 0.3(9)
C12 C13 C14 C15 0.4(9)
C11 C10 C15 C14 -0.7(8)
Sb1 C10 C15 C14 -178.6(4)
C13 C14 C15 C10 -0.2(9)
C2 C7 N1 C9 -163.0(5)
C2 C7 N1 C8 75.5(6)
C2 C7 N1 Sb1 -35.4(5)
C15 C10 Sb1 C1 -157.3(4)
C11 C10 Sb1 C1 24.8(4)
C15 C10 Sb1 N1 -82.0(4)
C11 C10 Sb1 N1 100.1(4)
C15 C10 Sb1 Br1 109.1(4)
C11 C10 Sb1 Br1 -68.7(4)
C6 C1 Sb1 C10 -101.8(4)
C2 C1 Sb1 C10 80.7(4)
C6 C1 Sb1 N1 171.2(4)
C2 C1 Sb1 N1 -6.3(4)
C6 C1 Sb1 Br1 -10.9(4)
C2 C1 Sb1 Br1 171.6(4)
C7 N1 Sb1 C10 -73.6(4)
C9 N1 Sb1 C10 51.7(4)
C8 N1 Sb1 C10 169.9(4)
C7 N1 Sb1 C1 23.8(4)
C9 N1 Sb1 C1 149.2(4)
C8 N1 Sb1 C1 -92.7(4)
C7 N1 Sb1 Br1 13.1(7)
C9 N1 Sb1 Br1 138.5(5)
C8 N1 Sb1 Br1 -103.4(6)
